data_7713482
loop_
_publ_author_name
'Martinez, Roxanna'
'Jackson, Cassidy E.'
'\"Ung\"or, \"Okten'
'van Tol, Johan'
'Zadrozny, Joseph'

_publ_section_title
;
 Impact of Ligand Chlorination and Counterion Tuning on High-Field Spin
 Relaxation in a Series of V(IV) Complexes
;
_journal_name_full 'Dalton Transactions'
_journal_paper_doi 10.1039/D3DT01274C
_journal_year 2023
_chemical_formula_moiety 'C18 Cl12 O6 V, 2(C12 H28 N)'
_chemical_formula_sum 'C42 H56 Cl12 N2 O6 V'
_chemical_formula_weight 1161.22
_chemical_properties_physical Air-sensitive,Moisture-sensitive
_space_group_crystal_system triclinic
_space_group_IT_number 2
_space_group_name_Hall '-P 1'
_space_group_name_H-M_alt 'P -1'
_atom_sites_solution_hydrogens mixed
_atom_sites_solution_primary dual
_audit_creation_date 2021-12-15
_audit_creation_method
;
Olex2 1.3-ac4
(compiled 2020.11.27 svn.r5f609507 for Rigaku Oxford Diffraction, GUI svn.r6214)
;
_audit_update_record
;
2022-03-16 deposited with the CCDC.	2023-07-13 downloaded from the CCDC.
;
_cell_angle_alpha 95.5380(10)
_cell_angle_beta 106.4910(10)
_cell_angle_gamma 95.7900(10)
_cell_formula_units_Z 2
_cell_length_a 11.54130(10)
_cell_length_b 12.30200(10)
_cell_length_c 19.1790(2)
_cell_measurement_reflns_used 37794
_cell_measurement_temperature 99.9(7)
_cell_measurement_theta_max 77.9070
_cell_measurement_theta_min 3.6320
_cell_volume 2575.27(4)
_computing_cell_refinement 'CrysAlisPro 1.171.41.117a (Rigaku OD, 2021)'
_computing_data_collection 'CrysAlisPro 1.171.41.117a (Rigaku OD, 2021)'
_computing_data_reduction 'CrysAlisPro 1.171.41.117a (Rigaku OD, 2021)'
_computing_molecular_graphics 'Olex2 1.3-ac4 (Dolomanov et al., 2009)'
_computing_publication_material 'Olex2 1.3-ac4 (Dolomanov et al., 2009)'
_computing_structure_refinement 'SHELXL 2016/6 (Sheldrick, 2015)'
_computing_structure_solution 'SHELXT  (Sheldrick, 2015)'
_diffrn_ambient_environment N~2~
_diffrn_ambient_temperature 99.9(7)
_diffrn_detector 'Hybrid Pixel Array Detector'
_diffrn_detector_area_resol_mean 10.0000
_diffrn_detector_type HyPix
_diffrn_measured_fraction_theta_full 1.000
_diffrn_measured_fraction_theta_max 0.991
_diffrn_measurement_details
;
List of Runs (angles in degrees, time in seconds):

  # Type    Start    End  Width  t~exp~   \w     \q     \k     \f   Frames
#--------------------------------------------------------------------------
  1  \w    -74.00  23.00   0.50    1.60    --  -48.30  90.00 152.00  194
  2  \w      6.00  56.00   0.50    1.60    --   48.30 -90.00  38.00  100
  3  \w   -143.00-118.00   0.50    6.41    --  -86.25 -90.00  38.00   50
  4  \w    -71.00 -46.00   0.50    6.41    --  -86.25  90.00 152.00   50
  5  \w     37.00  86.00   0.50    6.41    --  107.75 -90.00  38.00   98
  6  \w    132.00 157.00   0.50    6.41    --  107.75  90.00 152.00   50
  7  \w    -18.00   8.00   0.50    1.60    --  -48.30  19.00  60.00   52
  8  \w    -41.00  19.00   0.50    1.60    --  -48.30  37.00 150.00  120
  9  \w   -119.00 -75.00   0.50    1.60    --  -48.30-125.00 150.00   88
 10  \w    -42.00  24.00   0.50    1.60    --  -48.30  37.00  90.00  132
 11  \w   -118.00 -89.00   0.50    1.60    --  -48.30-125.00 120.00   58
 12  \w    -24.00  19.00   0.50    1.60    --   48.30 -19.00 120.00   86
 13  \w     38.00 117.00   0.50    1.60    --   48.30  57.00   0.00  158
 14  \w    -50.00 -18.00   0.50    6.41    --  -86.25  45.00 -30.00   64
 15  \w    -50.00 -17.00   0.50    6.41    --  -86.25  45.00   0.00   66
 16  \w     39.00  69.00   0.50    6.41    --  107.75 -77.00  60.00   60
 17  \w     37.00  66.00   0.50    6.41    --  107.75 -61.00 150.00   58
 18  \w     60.00  95.00   0.50    6.41    --  107.75 -75.00  76.87   70
 19  \w    130.00 167.00   0.50    6.41    --  107.75 125.00  30.00   74
 20  \w     50.00  76.00   0.50    6.41    --  107.75 -94.00  90.00   52
 21  \w     38.00  72.00   0.50    6.41    --  107.75 -94.00  30.00   68
 22  \w     43.00  69.00   0.50    6.41    --  107.75-104.00  -6.58   52
 23  \w     46.00 101.00   0.50    6.41    --  107.75 -94.00-120.00  110
 24  \w    136.00 168.00   0.50    6.41    --  107.75  77.00 -90.00   64
 25  \w    146.00 175.00   0.50    6.41    --  107.75  61.00-150.00   58
 26  \w     88.00 132.00   0.50    6.41    --  107.75  77.00 -90.00   88
 27  \w    126.00 167.00   0.50    6.41    --  107.75  30.00-150.00   82
 28  \w     65.00  98.00   0.50    6.41    --  107.75 -94.00-150.00   66
 29  \w     64.00  96.00   0.50    6.41    --  107.75 -77.00 -60.00   64
 30  \w     80.00 106.00   0.50    6.41    --  107.75 -94.00  30.00   52
 31  \w     93.00 119.00   0.50    6.41    --  107.75  63.00-112.50   52
 32  \w    126.00 176.00   0.50    6.41    --  107.75  63.00-112.50  100
 33  \w    104.00 130.00   0.50    6.41    --  107.75  61.00 -30.00   52
 34  \w     39.00  65.00   0.50    6.41    --  107.75 -77.00-150.00   52
 35  \w     81.00 107.00   0.50    6.41    --  107.75-106.00 124.27   52
 36  \w     38.00 108.00   0.50    6.41    --  107.75-107.00 -29.29  140
 37  \w    105.00 155.00   0.50    6.41    --  107.75  30.00 120.00  100
 38  \w     81.00 106.00   0.50    6.41    --  107.75 -94.00 120.00   50
 39  \w    145.00 178.00   0.50    6.41    --  107.75  80.00 -48.49   66
 40  \w    117.00 142.00   0.50    6.41    --  107.75  80.00 -48.49   50
 41  \w     42.00  68.00   0.50    6.41    --  107.75 -94.00 120.00   52
 42  \w     40.00  69.00   0.50    6.41    --  107.75 -61.00 -90.00   58
 43  \w    102.00 128.00   0.50    6.41    --  107.75  81.00 -66.32   52
 44  \w     95.00 141.00   0.50    6.41    --  107.75  61.00-150.00   92
 45  \w    102.00 128.00   0.50    6.41    --  107.75 -85.00 118.70   52
 46  \w     73.00 106.00   0.50    6.41    --  107.75 -94.00-180.00   66
 47  \w     93.00 143.00   0.50    6.41    --  107.75  76.00  98.11  100
 48  \w     72.00 118.00   0.50    6.41    --  107.75 -85.00  -3.28   92
 49  \w    105.00 177.00   0.50    6.41    --  107.75  77.00  30.00  144
 50  \w    103.00 132.00   0.50    6.41    --  107.75  30.00 -90.00   58
 51  \w    139.00 167.00   0.50    6.41    --  107.75  30.00 -90.00   56
 52  \w    110.00 154.00   0.50    6.41    --  107.75  77.00 -60.00   88
 53  \w     86.00 178.00   0.50    6.41    --  107.75  77.00-180.00  184
 54  \w    151.00 177.00   0.50    6.41    --  107.75  30.00-180.00   52
 55  \w     71.00 104.00   0.50    6.41    --  107.75 -94.00  60.00   66
 56  \w     62.00 107.00   0.50    6.41    --  107.75-100.00 -96.83   90
 57  \w     79.00 111.00   0.50    6.41    --  107.75-125.00-180.00   64
 58  \w     66.00  92.00   0.50    6.41    --  107.75-130.00  91.03   52
 59  \w    126.00 173.00   0.50    6.41    --  107.75  45.00  30.00   94
 60  \w    149.00 175.00   0.50    6.41    --  107.75 125.00-180.00   52
 61  \w     82.00 108.00   0.50    6.41    --  107.75-125.00-150.00   52
 62  \w    136.00 162.00   0.50    6.41    --  107.75 104.00  12.49   52
 63  \w    148.00 174.00   0.50    6.41    --  107.75  61.00 -30.00   52
 64  \w     45.00  72.00   0.50    6.41    --  107.75 -83.00 -25.02   54
 65  \w    101.00 131.00   0.50    6.41    --  107.75 -83.00 -25.02   60
 66  \w     37.00  89.00   0.50    6.41    --  107.75 -94.00 -60.00  104
 67  \w     64.00 106.00   0.50    6.41    --  107.75 -94.00 -30.00   84
 68  \w     39.00 106.00   0.50    6.41    --  107.75 -98.00  10.83  134
 69  \w     97.00 132.00   0.50    6.41    --  107.75  30.00-180.00   70
 70  \w    126.00 177.00   0.50    6.41    --  107.75  97.00 132.32  102
 71  \w     77.00 111.00   0.50    6.41    --  107.75-125.00-120.00   68
 72  \w     79.00 108.00   0.50    6.41    --  107.75-125.00 -30.00   58
 73  \w    105.00 138.00   0.50    6.41    --  107.75  45.00  90.00   66
 74  \w    105.00 136.00   0.50    6.41    --  107.75 125.00-150.00   62
 75  \w    142.00 174.00   0.50    6.41    --  107.75 125.00-150.00   64
 76  \w     95.00 154.00   0.50    6.41    --  107.75 125.00-120.00  118
 77  \w    153.00 178.00   0.50    6.41    --  107.75 125.00   0.00   50
 78  \w    101.00 146.00   0.50    6.41    --  107.75 125.00  90.00   90
 79  \w     96.00 136.00   0.50    6.41    --  107.75 125.00 120.00   80
 80  \w    139.00 165.00   0.50    6.41    --  107.75 125.00 150.00   52
 81  \w    143.00 169.00   0.50    6.41    --  107.75  55.00 -71.34   52
 82  \w     94.00 119.00   0.50    6.41    --  107.75  61.00-120.00   50
 83  \w     87.00 113.00   0.50    6.41    --  107.75  77.00 120.00   52
 84  \w     87.00 122.00   0.50    6.41    --  107.75  77.00 150.00   70
 85  \w     42.00  67.00   0.50    6.41    --  107.75 -77.00 150.00   50
 86  \w     36.00  66.00   0.50    6.41    --  107.75 -94.00 150.00   60
;
_diffrn_measurement_device 'four-circle diffractometer'
_diffrn_measurement_device_type 'XtaLAB Synergy, Dualflex, HyPix'
_diffrn_measurement_method '\w scans'
_diffrn_orient_matrix_type 'CrysAlisPro convention (1999,Acta A55,543-557)'
_diffrn_orient_matrix_UB_11 -0.0436631000
_diffrn_orient_matrix_UB_12 0.1138314000
_diffrn_orient_matrix_UB_13 -0.0070220000
_diffrn_orient_matrix_UB_21 0.0873508000
_diffrn_orient_matrix_UB_22 0.0443348000
_diffrn_orient_matrix_UB_23 0.0767768000
_diffrn_orient_matrix_UB_31 0.1009907000
_diffrn_orient_matrix_UB_32 0.0346075000
_diffrn_orient_matrix_UB_33 -0.0345916000
_diffrn_radiation_monochromator mirror
_diffrn_radiation_probe x-ray
_diffrn_radiation_type 'Cu K\a'
_diffrn_radiation_wavelength 1.54184
_diffrn_reflns_av_R_equivalents 0.0422
_diffrn_reflns_av_unetI/netI 0.0332
_diffrn_reflns_Laue_measured_fraction_full 1.000
_diffrn_reflns_Laue_measured_fraction_max 0.991
_diffrn_reflns_limit_h_max 14
_diffrn_reflns_limit_h_min -14
_diffrn_reflns_limit_k_max 15
_diffrn_reflns_limit_k_min -15
_diffrn_reflns_limit_l_max 24
_diffrn_reflns_limit_l_min -24
_diffrn_reflns_number 60728
_diffrn_reflns_point_group_measured_fraction_full 1.000
_diffrn_reflns_point_group_measured_fraction_max 0.991
_diffrn_reflns_theta_full 67.684
_diffrn_reflns_theta_max 78.171
_diffrn_reflns_theta_min 2.424
_diffrn_source 'micro-focus sealed X-ray tube'
_diffrn_source_type 'PhotonJet (Cu) X-ray Source'
_exptl_absorpt_coefficient_mu 7.717
_exptl_absorpt_correction_T_max 0.907
_exptl_absorpt_correction_T_min 0.588
_exptl_absorpt_correction_type gaussian
_exptl_absorpt_process_details
;
CrysAlisPro 1.171.41.117a (Rigaku Oxford Diffraction, 2021)
Numerical absorption correction based on gaussian integration over
a multifaceted crystal model
Empirical absorption correction using spherical harmonics,
implemented in SCALE3 ABSPACK scaling algorithm.
;
_exptl_crystal_colour 'dark blue'
_exptl_crystal_density_diffrn 1.498
_exptl_crystal_description block
_exptl_crystal_F_000 1194
_exptl_crystal_recrystallization_method 'Re-crystallisation from solvent: Hexanes, THF'
_exptl_crystal_size_max 0.126
_exptl_crystal_size_mid 0.074
_exptl_crystal_size_min 0.054
_refine_diff_density_max 1.236
_refine_diff_density_min -1.013
_refine_diff_density_rms 0.065
_refine_ls_extinction_method none
_refine_ls_goodness_of_fit_ref 1.078
_refine_ls_hydrogen_treatment mixed
_refine_ls_matrix_type full
_refine_ls_number_parameters 690
_refine_ls_number_reflns 10949
_refine_ls_number_restraints 876
_refine_ls_restrained_S_all 1.063
_refine_ls_R_factor_all 0.0487
_refine_ls_R_factor_gt 0.0441
_refine_ls_shift/su_max 0.001
_refine_ls_shift/su_mean 0.000
_refine_ls_structure_factor_coef Fsqd
_refine_ls_weighting_details 'w=1/[\s^2^(Fo^2^)+(0.0399P)^2^+2.8170P] where P=(Fo^2^+2Fc^2^)/3'
_refine_ls_weighting_scheme calc
_refine_ls_wR_factor_gt 0.1087
_refine_ls_wR_factor_ref 0.1123
_reflns_Friedel_coverage 0.000
_reflns_number_gt 9766
_reflns_number_total 10949
_reflns_threshold_expression 'I > 2\s(I)'
_cod_data_source_file d3dt01274c2.cif
_cod_data_source_block Complex6_99K
_cod_database_code 7713482
_shelx_shelxl_version_number 2016/6
_chemical_oxdiff_formula C41H51Cl12N3O6V
_chemical_oxdiff_usercomment 'Crystallized from THF/HMDSO.'
_shelx_space_group_comment
;
The symmetry employed for this shelxl refinement is uniquely defined
by the following loop, which should always be used as a source of
symmetry information in preference to the above space-group names.
They are only intended as comments.
;
_shelx_estimated_absorpt_t_max 0.681
_shelx_estimated_absorpt_t_min 0.443
_reflns_odcompleteness_completeness 98.09
_reflns_odcompleteness_iscentric 1
_reflns_odcompleteness_theta 78.89
_olex2_refinement_description
;
1. Fixed Uiso
 At 1.2 times of:
  All C(H,H) groups, All C(H,H,H,H) groups, All N(H) groups
 At 1.5 times of:
  All C(H,H,H) groups
2. Shared sites
{C38, C37B}
3. Restrained distances
 N1-H1
 0.88 with sigma of 0.02
 N2-H2
 0.83 with sigma of 0.02
 N2B-H2B
 0.83 with sigma of 0.02
 N2-C35 \\sim N2-C31 \\sim N2-C40B \\sim N2B-C39B \\sim N2B-C35B \\sim N2B-C31B
 with sigma of 0.02
 C40-C40B \\sim C39B-C40B \\sim C41-C40 \\sim C31-C32 \\sim C32B-C31B \\sim
C32B-C33 \\sim C32-C33 ~
 C37-C36 \\sim C35B-C36B \\sim C36B-C37B \\sim C37B-C37
 with sigma of 0.02
 C38B-C37B \\sim C33-C34 \\sim C42B-C41B \\sim C41-C42
 with sigma of 0.02
4. Uiso/Uaniso restraints and constraints
All non-hydrogen atoms have similar U: within 2A with sigma of 0.04 and sigma
for terminal atoms of 0.08 within 2A
Uanis(C42) = Uanis(C38B)
Uanis(C38) = Uanis(C37B)
5. Rigid body (RIGU) restrains
 C33, C34, C40B, N2, C31, C32, C35, C36, C37, C40, C41, C42, N2B, C31B, C32B,
 C35B, C36B, C37B, C38B, C39B, C41B, C42B
 with sigma for 1-2 distances of 0.004 and sigma for 1-3 distances of 0.004
6. Others
 Sof(H27C)=Sof(H27D)=Sof(C28B)=Sof(H28C)=Sof(H28D)=Sof(C29B)=Sof(H29C)=
 Sof(H29D)=Sof(C30B)=Sof(H30D)=Sof(H30E)=Sof(H30F)=1-FVAR(1)
 Sof(H27A)=Sof(H27B)=Sof(C28)=Sof(H28A)=Sof(H28B)=Sof(C29)=Sof(H29A)=Sof(H29B)=
 Sof(C30)=Sof(H30A)=Sof(H30B)=Sof(H30C)=FVAR(1)
 Sof(H33C)=Sof(H33D)=Sof(H40C)=Sof(H40D)=Sof(N2B)=Sof(H2B)=Sof(C31B)=Sof(H31C)=
 Sof(H31D)=Sof(C32B)=Sof(H32C)=Sof(H32D)=Sof(C35B)=Sof(H35C)=Sof(H35D)=
 Sof(C36B)=Sof(H36C)=Sof(H36D)=Sof(C37B)=Sof(H37C)=Sof(H37D)=Sof(C38B)=
 Sof(H38D)=Sof(H38E)=Sof(H38F)=Sof(C39B)=Sof(H39A)=Sof(H39B)=Sof(C41B)=
 Sof(H41C)=Sof(H41D)=Sof(C42B)=Sof(H42D)=Sof(H42E)=Sof(H42F)=1-FVAR(2)
 Sof(H33A)=Sof(H33B)=Sof(H40A)=Sof(H40B)=Sof(N2)=Sof(H2)=Sof(C31)=Sof(H31A)=
 Sof(H31B)=Sof(C32)=Sof(H32A)=Sof(H32B)=Sof(C35)=Sof(H35A)=Sof(H35B)=Sof(C36)=
 Sof(H36A)=Sof(H36B)=Sof(C37)=Sof(H37A)=Sof(H37B)=Sof(C38)=Sof(H38A)=Sof(H38B)=
 Sof(H38C)=Sof(C40)=Sof(H40E)=Sof(H40F)=Sof(C41)=Sof(H41A)=Sof(H41B)=Sof(C42)=
 Sof(H42A)=Sof(H42B)=Sof(H42C)=FVAR(2)
7.a Secondary CH2 refined with riding coordinates:
 C19(H19A,H19B), C20(H20A,H20B), C21(H21A,H21B), C23(H23A,H23B), C24(H24A,
 H24B), C25(H25A,H25B), C27(H27A,H27B), C27(H27C,H27D), C28(H28A,H28B),
 C29(H29A,H29B), C28B(H28C,H28D), C29B(H29C,H29D), C33(H33A,H33B), C33(H33C,
 H33D), C40B(H40A,H40B), C40B(H40C,H40D), C31(H31A,H31B), C32(H32A,H32B),
 C35(H35A,H35B), C36(H36A,H36B), C37(H37A,H37B), C40(H40E,H40F), C41(H41A,H41B),
  C31B(H31C,H31D), C32B(H32C,H32D), C35B(H35C,H35D), C36B(H36C,H36D), C37B(H37C,
 H37D), C39B(H39A,H39B), C41B(H41C,H41D)
7.b Idealised Me refined as rotating group:
 C22(H22A,H22B,H22C), C26(H26A,H26B,H26C), C30(H30A,H30B,H30C), C30B(H30D,H30E,
 H30F), C34(H34A,H34B,H34C), C38(H38A,H38B,H38C), C42(H42A,H42B,H42C),
 C38B(H38D,H38E,H38F), C42B(H42D,H42E,H42F)
;
_olex2_submission_special_instructions 'No special instructions were received'
_oxdiff_exptl_absorpt_empirical_details
;
Empirical correction (ABSPACK) includes:
- Absorption correction using spherical harmonics
- Frame scaling
;
_oxdiff_exptl_absorpt_empirical_full_max 1.361
_oxdiff_exptl_absorpt_empirical_full_min 0.777

loop_
_space_group_symop_operation_xyz
'x, y, z'
'-x, -y, -z'

loop_
_atom_site_label
_atom_site_type_symbol
_atom_site_fract_x
_atom_site_fract_y
_atom_site_fract_z
_atom_site_U_iso_or_equiv
_atom_site_adp_type
_atom_site_occupancy
_atom_site_site_symmetry_order
_atom_site_calc_flag
_atom_site_refinement_flags_posn
_atom_site_refinement_flags_adp
_atom_site_refinement_flags_occupancy
_atom_site_disorder_assembly
_atom_site_disorder_group
V V 0.61214(4) 0.70568(3) 0.24511(2) 0.03163(10) Uani 1 1 d . U . . .
Cl1 Cl 0.73572(7) 1.09728(5) 0.22393(4) 0.04766(16) Uani 1 1 d . U . . .
Cl2 Cl 0.92340(7) 1.11418(6) 0.13387(4) 0.05237(18) Uani 1 1 d . U . . .
Cl3 Cl 0.98420(7) 0.90028(7) 0.05785(5) 0.05423(19) Uani 1 1 d . U . . .
Cl4 Cl 0.86206(6) 0.66957(5) 0.07534(4) 0.04245(15) Uani 1 1 d . U . . .
Cl5 Cl 0.98583(7) 0.70807(6) 0.45078(4) 0.04834(16) Uani 1 1 d . U . . .
Cl6 Cl 0.93169(10) 0.73998(7) 0.60317(4) 0.0678(2) Uani 1 1 d . U . . .
Cl7 Cl 0.66517(12) 0.75672(8) 0.60791(6) 0.0809(3) Uani 1 1 d . U . . .
Cl8 Cl 0.45726(9) 0.76099(7) 0.46137(6) 0.0738(3) Uani 1 1 d . U . . .
Cl9 Cl 0.18116(6) 0.67238(5) 0.09546(5) 0.05010(17) Uani 1 1 d . U . . .
Cl10 Cl 0.05029(6) 0.43000(5) 0.07732(4) 0.04436(15) Uani 1 1 d . U . . .
Cl11 Cl 0.19541(6) 0.24929(5) 0.14908(5) 0.05073(18) Uani 1 1 d . U . . .
Cl12 Cl 0.47317(6) 0.30705(5) 0.23584(5) 0.04920(17) Uani 1 1 d . U . . .
O1 O 0.64055(15) 0.85925(13) 0.22986(10) 0.0342(4) Uani 1 1 d . U . . .
O2 O 0.70625(14) 0.68630(13) 0.17748(9) 0.0308(3) Uani 1 1 d . U . . .
O3 O 0.75958(15) 0.70508(13) 0.32446(10) 0.0338(3) Uani 1 1 d . U . . .
O4 O 0.54939(17) 0.73679(14) 0.32847(12) 0.0420(4) Uani 1 1 d . U . . .
O5 O 0.44674(15) 0.69624(14) 0.18301(12) 0.0401(4) Uani 1 1 d . U . . .
O6 O 0.57028(15) 0.54546(13) 0.23287(11) 0.0385(4) Uani 1 1 d . U . . .
C1 C 0.7207(2) 0.87681(19) 0.19280(13) 0.0307(5) Uani 1 1 d . U . . .
C2 C 0.7717(2) 0.9795(2) 0.18281(14) 0.0350(5) Uani 1 1 d . U . . .
C3 C 0.8552(2) 0.9866(2) 0.14242(15) 0.0382(5) Uani 1 1 d . U . . .
C4 C 0.8846(2) 0.8920(2) 0.10989(14) 0.0368(5) Uani 1 1 d . U . . .
C5 C 0.8324(2) 0.7880(2) 0.11880(13) 0.0321(5) Uani 1 1 d . U . . .
C6 C 0.7549(2) 0.78055(19) 0.16218(13) 0.0291(4) Uani 1 1 d . U . . .
C7 C 0.7481(3) 0.72062(19) 0.39132(15) 0.0373(5) Uani 1 1 d . U . . .
C8 C 0.8407(3) 0.7233(2) 0.45558(16) 0.0433(6) Uani 1 1 d . U . . .
C9 C 0.8160(3) 0.7366(2) 0.52318(17) 0.0517(7) Uani 1 1 d . U . . .
C10 C 0.6976(4) 0.7465(2) 0.52496(19) 0.0566(9) Uani 1 1 d . U . . .
C11 C 0.6046(3) 0.7464(2) 0.46019(19) 0.0505(8) Uani 1 1 d . U . . .
C12 C 0.6290(3) 0.73538(19) 0.39344(17) 0.0416(6) Uani 1 1 d . U . . .
C13 C 0.3840(2) 0.59538(19) 0.16989(15) 0.0357(5) Uani 1 1 d . U . . .
C14 C 0.2617(2) 0.5697(2) 0.13145(15) 0.0376(5) Uani 1 1 d . U . . .
C15 C 0.2036(2) 0.4614(2) 0.12371(15) 0.0370(5) Uani 1 1 d . U . . .
C16 C 0.2691(2) 0.3803(2) 0.15426(16) 0.0378(5) Uani 1 1 d . U . . .
C17 C 0.3935(2) 0.4056(2) 0.19192(16) 0.0376(5) Uani 1 1 d . U . . .
C18 C 0.4526(2) 0.51233(19) 0.19909(16) 0.0359(5) Uani 1 1 d . U . . .
N1 N 0.8105(2) 0.46904(18) 0.22814(13) 0.0394(5) Uani 1 1 d D U . . .
H1 H 0.749(2) 0.507(2) 0.2232(18) 0.047 Uiso 1 1 d D U . . .
C19 C 0.7936(2) 0.3894(2) 0.28033(15) 0.0369(5) Uani 1 1 d . U . . .
H19A H 0.859985 0.342755 0.287979 0.044 Uiso 1 1 calc R U . . .
H19B H 0.715438 0.340532 0.257892 0.044 Uiso 1 1 calc R U . . .
C20 C 0.7932(3) 0.4458(2) 0.35393(17) 0.0442(6) Uani 1 1 d . U . . .
H20A H 0.733978 0.499556 0.346084 0.053 Uiso 1 1 calc R U . . .
H20B H 0.875006 0.486907 0.379374 0.053 Uiso 1 1 calc R U . . .
C21 C 0.7600(3) 0.3643(3) 0.40244(17) 0.0498(7) Uani 1 1 d . U . . .
H21A H 0.677923 0.323465 0.377371 0.060 Uiso 1 1 calc R U . . .
H21B H 0.819017 0.310343 0.410399 0.060 Uiso 1 1 calc R U . . .
C22 C 0.7609(4) 0.4232(3) 0.4762(2) 0.0641(9) Uani 1 1 d . U . . .
H22A H 0.840998 0.466468 0.500056 0.096 Uiso 1 1 calc R U . . .
H22B H 0.744469 0.368617 0.507390 0.096 Uiso 1 1 calc R U . . .
H22C H 0.697953 0.472292 0.468667 0.096 Uiso 1 1 calc R U . . .
C23 C 0.9279(3) 0.5474(2) 0.25626(16) 0.0401(6) Uani 1 1 d . U . . .
H23A H 0.923496 0.598427 0.298373 0.048 Uiso 1 1 calc R U . . .
H23B H 0.935757 0.592117 0.217186 0.048 Uiso 1 1 calc R U . . .
C24 C 1.0404(2) 0.4912(2) 0.28013(14) 0.0375(5) Uani 1 1 d . U . . .
H24A H 1.041502 0.434913 0.239890 0.045 Uiso 1 1 calc R U . . .
H24B H 1.037890 0.453370 0.323036 0.045 Uiso 1 1 calc R U . . .
C25 C 1.1566(3) 0.5742(3) 0.30036(16) 0.0497(7) Uani 1 1 d . U . . .
H25A H 1.161984 0.607704 0.256289 0.060 Uiso 1 1 calc R U . . .
H25B H 1.151975 0.633841 0.337597 0.060 Uiso 1 1 calc R U . . .
C26 C 1.2703(3) 0.5215(3) 0.33020(17) 0.0579(8) Uani 1 1 d . U . . .
H26A H 1.269897 0.495719 0.376903 0.087 Uiso 1 1 calc R U . . .
H26B H 1.342530 0.575836 0.338002 0.087 Uiso 1 1 calc R U . . .
H26C H 1.272307 0.458934 0.295036 0.087 Uiso 1 1 calc R U . . .
C27 C 0.7957(2) 0.4095(2) 0.15350(15) 0.0433(6) Uani 1 1 d . U . . .
H27A H 0.835546 0.341798 0.157918 0.052 Uiso 0.688(8) 1 calc R U P A 1
H27B H 0.833832 0.457157 0.125106 0.052 Uiso 0.688(8) 1 calc R U P A 1
H27C H 0.852234 0.353357 0.161649 0.052 Uiso 0.312(8) 1 calc R U P A 2
H27D H 0.829568 0.463927 0.127214 0.052 Uiso 0.312(8) 1 calc R U P A 2
C28 C 0.6605(6) 0.3802(8) 0.1152(4) 0.064(2) Uani 0.688(8) 1 d . U P A 1
H28A H 0.619372 0.446620 0.117743 0.077 Uiso 0.688(8) 1 calc R U P A 1
H28B H 0.625183 0.324556 0.140125 0.077 Uiso 0.688(8) 1 calc R U P A 1
C29 C 0.6399(4) 0.3346(5) 0.0357(2) 0.0570(14) Uani 0.688(8) 1 d . U P A 1
H29A H 0.687051 0.272039 0.033568 0.068 Uiso 0.688(8) 1 calc R U P A 1
H29B H 0.670365 0.392378 0.010319 0.068 Uiso 0.688(8) 1 calc R U P A 1
C30 C 0.5034(6) 0.2951(10) -0.0044(4) 0.105(4) Uani 0.688(8) 1 d . U P A 1
H30A H 0.474107 0.235086 0.019073 0.158 Uiso 0.688(8) 1 calc R U P A 1
H30B H 0.493327 0.268582 -0.055858 0.158 Uiso 0.688(8) 1 calc R U P A 1
H30C H 0.456321 0.356496 -0.001654 0.158 Uiso 0.688(8) 1 calc R U P A 1
C28B C 0.6732(14) 0.3482(9) 0.0959(8) 0.048(3) Uani 0.312(8) 1 d . U P A 2
H28C H 0.691532 0.289276 0.063286 0.057 Uiso 0.312(8) 1 calc R U P A 2
H28D H 0.618534 0.314435 0.121681 0.057 Uiso 0.312(8) 1 calc R U P A 2
C29B C 0.6109(8) 0.4353(8) 0.0502(5) 0.045(2) Uani 0.312(8) 1 d . U P A 2
H29C H 0.596982 0.495926 0.083535 0.054 Uiso 0.312(8) 1 calc R U P A 2
H29D H 0.665141 0.466917 0.023398 0.054 Uiso 0.312(8) 1 calc R U P A 2
C30B C 0.4912(10) 0.3840(10) -0.0035(6) 0.057(3) Uani 0.312(8) 1 d . U P A 2
H30D H 0.506087 0.332763 -0.041471 0.086 Uiso 0.312(8) 1 calc R U P A 2
H30E H 0.447425 0.441809 -0.026396 0.086 Uiso 0.312(8) 1 calc R U P A 2
H30F H 0.441923 0.343843 0.022222 0.086 Uiso 0.312(8) 1 calc R U P A 2
C33 C 0.1053(3) 0.8809(3) 0.31049(19) 0.0547(7) Uani 1 1 d D U . . .
H33A H 0.055425 0.827191 0.268226 0.066 Uiso 0.503(4) 1 calc R U P B 1
H33B H 0.141013 0.838706 0.350896 0.066 Uiso 0.503(4) 1 calc R U P B 1
H33C H 0.064276 0.842150 0.260474 0.066 Uiso 0.497(4) 1 calc R U P B 2
H33D H 0.126634 0.825172 0.344261 0.066 Uiso 0.497(4) 1 calc R U P B 2
C34 C 0.0222(3) 0.9533(3) 0.3347(2) 0.0667(9) Uani 1 1 d D U . . .
H34A H 0.065852 0.995446 0.382698 0.100 Uiso 1 1 calc R U . . .
H34B H -0.049688 0.907353 0.338461 0.100 Uiso 1 1 calc R U . . .
H34C H -0.003516 1.004292 0.298816 0.100 Uiso 1 1 calc R U . . .
C40B C 0.3389(4) 0.9597(3) 0.16412(19) 0.0675(10) Uani 1 1 d D U . . .
H40A H 0.324798 1.037588 0.170811 0.081 Uiso 0.503(4) 1 calc R U P B 1
H40B H 0.257665 0.915612 0.142269 0.081 Uiso 0.503(4) 1 calc R U P B 1
H40C H 0.338648 0.879229 0.154069 0.081 Uiso 0.497(4) 1 calc R U P B 2
H40D H 0.254472 0.974541 0.159355 0.081 Uiso 0.497(4) 1 calc R U P B 2
N2 N 0.3859(4) 0.9297(3) 0.2359(2) 0.0353(10) Uani 0.503(4) 1 d D U P B 1
H2 H 0.430(5) 0.887(4) 0.224(3) 0.042 Uiso 0.503(4) 1 d D U P B 1
C31 C 0.2962(7) 0.8702(6) 0.2654(4) 0.0392(15) Uani 0.503(4) 1 d D U P B 1
H31A H 0.340689 0.836764 0.308335 0.047 Uiso 0.503(4) 1 calc R U P B 1
H31B H 0.247256 0.809500 0.227554 0.047 Uiso 0.503(4) 1 calc R U P B 1
C32 C 0.2101(9) 0.9421(9) 0.2883(6) 0.042(2) Uani 0.503(4) 1 d D U P B 1
H32A H 0.174089 0.982988 0.247173 0.050 Uiso 0.503(4) 1 calc R U P B 1
H32B H 0.258566 0.997129 0.330191 0.050 Uiso 0.503(4) 1 calc R U P B 1
C35 C 0.4680(5) 1.0266(4) 0.2874(3) 0.0350(11) Uani 0.503(4) 1 d D U P B 1
H35A H 0.522961 1.061527 0.262208 0.042 Uiso 0.503(4) 1 calc R U P B 1
H35B H 0.416868 1.081866 0.298435 0.042 Uiso 0.503(4) 1 calc R U P B 1
C36 C 0.5439(6) 0.9954(5) 0.3584(4) 0.0361(14) Uani 0.503(4) 1 d D U P B 1
H36A H 0.582194 0.929792 0.347554 0.043 Uiso 0.503(4) 1 calc R U P B 1
H36B H 0.489948 0.974822 0.388270 0.043 Uiso 0.503(4) 1 calc R U P B 1
C37 C 0.6437(5) 1.0876(5) 0.4030(3) 0.0368(12) Uani 0.503(4) 1 d D U P B 1
H37A H 0.695301 1.112162 0.372574 0.044 Uiso 0.503(4) 1 calc R U P B 1
H37B H 0.606279 1.151353 0.417977 0.044 Uiso 0.503(4) 1 calc R U P B 1
C38 C 0.7188(3) 1.0475(3) 0.46808(18) 0.0535(7) Uani 0.503(4) 1 d . U P B 1
H38A H 0.668760 1.029070 0.500016 0.080 Uiso 0.503(4) 1 calc R U P B 1
H38B H 0.786261 1.104912 0.494719 0.080 Uiso 0.503(4) 1 calc R U P B 1
H38C H 0.751479 0.981602 0.453094 0.080 Uiso 0.503(4) 1 calc R U P B 1
C40 C 0.4023(6) 0.9509(8) 0.1090(4) 0.0656(19) Uani 0.503(4) 1 d D U P B 1
H40E H 0.413033 0.873443 0.096045 0.079 Uiso 0.503(4) 1 calc R U P B 1
H40F H 0.483202 0.996571 0.126057 0.079 Uiso 0.503(4) 1 calc R U P B 1
C41 C 0.3154(9) 0.9951(10) 0.0423(5) 0.074(3) Uani 0.503(4) 1 d D U P B 1
H41A H 0.296061 0.941224 -0.002526 0.089 Uiso 0.503(4) 1 calc R U P B 1
H41B H 0.238370 1.008969 0.052431 0.089 Uiso 0.503(4) 1 calc R U P B 1
C42 C 0.3859(8) 1.1039(7) 0.0326(5) 0.0748(14) Uani 0.503(4) 1 d D U P B 1
H42A H 0.432680 1.143290 0.080923 0.112 Uiso 0.503(4) 1 calc R U P B 1
H42B H 0.327946 1.150125 0.006706 0.112 Uiso 0.503(4) 1 calc R U P B 1
H42C H 0.441727 1.087169 0.004153 0.112 Uiso 0.503(4) 1 calc R U P B 1
N2B N 0.4307(5) 0.9351(4) 0.3016(3) 0.0473(12) Uani 0.497(4) 1 d D U P B 2
H2B H 0.474(6) 0.888(5) 0.290(4) 0.057 Uiso 0.497(4) 1 d D U P B 2
C31B C 0.3072(7) 0.8768(7) 0.2977(5) 0.0485(19) Uani 0.497(4) 1 d D U P B 2
H31C H 0.317649 0.824650 0.334478 0.058 Uiso 0.497(4) 1 calc R U P B 2
H31D H 0.270904 0.833480 0.248589 0.058 Uiso 0.497(4) 1 calc R U P B 2
C32B C 0.2199(9) 0.9553(10) 0.3113(7) 0.047(3) Uani 0.497(4) 1 d D U P B 2
H32C H 0.201216 1.003657 0.272337 0.057 Uiso 0.497(4) 1 calc R U P B 2
H32D H 0.255257 1.001826 0.359336 0.057 Uiso 0.497(4) 1 calc R U P B 2
C35B C 0.5037(7) 0.9932(6) 0.3758(4) 0.0462(16) Uani 0.497(4) 1 d D U P B 2
H35C H 0.494750 0.945499 0.413182 0.055 Uiso 0.497(4) 1 calc R U P B 2
H35D H 0.468933 1.061508 0.385437 0.055 Uiso 0.497(4) 1 calc R U P B 2
C36B C 0.6373(6) 1.0231(7) 0.3853(3) 0.0499(14) Uani 0.497(4) 1 d D U P B 2
H36C H 0.648367 1.089130 0.360881 0.060 Uiso 0.497(4) 1 calc R U P B 2
H36D H 0.666312 0.961923 0.360294 0.060 Uiso 0.497(4) 1 calc R U P B 2
C37B C 0.7188(3) 1.0475(3) 0.46808(18) 0.0535(7) Uani 0.497(4) 1 d D U P B 2
H37C H 0.710666 1.121311 0.490285 0.064 Uiso 0.497(4) 1 calc R U P B 2
H37D H 0.694748 0.991540 0.496991 0.064 Uiso 0.497(4) 1 calc R U P B 2
C38B C 0.8501(7) 1.0421(7) 0.4656(5) 0.0748(14) Uani 0.497(4) 1 d D U P B 2
H38D H 0.858879 0.966115 0.449533 0.112 Uiso 0.497(4) 1 calc R U P B 2
H38E H 0.907010 1.066442 0.514629 0.112 Uiso 0.497(4) 1 calc R U P B 2
H38F H 0.867996 1.090268 0.431130 0.112 Uiso 0.497(4) 1 calc R U P B 2
C39B C 0.4264(6) 1.0066(6) 0.2436(4) 0.0511(14) Uani 0.497(4) 1 d D U P B 2
H39A H 0.510165 1.023226 0.240011 0.061 Uiso 0.497(4) 1 calc R U P B 2
H39B H 0.401199 1.077263 0.259212 0.061 Uiso 0.497(4) 1 calc R U P B 2
C41B C 0.3897(7) 1.0189(6) 0.1126(4) 0.0534(15) Uani 0.497(4) 1 d D U P B 2
H41C H 0.479108 1.018446 0.129308 0.064 Uiso 0.497(4) 1 calc R U P B 2
H41D H 0.376017 1.096664 0.120387 0.064 Uiso 0.497(4) 1 calc R U P B 2
C42B C 0.3486(10) 0.9841(9) 0.0293(5) 0.062(2) Uani 0.497(4) 1 d D U P B 2
H42D H 0.343620 0.903839 0.019095 0.094 Uiso 0.497(4) 1 calc R U P B 2
H42E H 0.407580 1.019707 0.007829 0.094 Uiso 0.497(4) 1 calc R U P B 2
H42F H 0.268262 1.006373 0.007938 0.094 Uiso 0.497(4) 1 calc R U P B 2

loop_
_atom_site_aniso_label
_atom_site_aniso_U_11
_atom_site_aniso_U_22
_atom_site_aniso_U_33
_atom_site_aniso_U_23
_atom_site_aniso_U_13
_atom_site_aniso_U_12
V 0.0312(2) 0.01890(18) 0.0519(2) 0.00690(16) 0.02297(18) 0.00316(14)
Cl1 0.0565(4) 0.0231(3) 0.0680(4) 0.0048(3) 0.0292(3) -0.0034(2)
Cl2 0.0487(4) 0.0419(3) 0.0700(5) 0.0212(3) 0.0236(3) -0.0085(3)
Cl3 0.0502(4) 0.0635(4) 0.0705(5) 0.0381(4) 0.0389(3) 0.0183(3)
Cl4 0.0505(3) 0.0460(3) 0.0440(3) 0.0154(3) 0.0271(3) 0.0200(3)
Cl5 0.0549(4) 0.0456(4) 0.0469(4) 0.0081(3) 0.0174(3) 0.0090(3)
Cl6 0.1097(7) 0.0515(4) 0.0456(4) 0.0034(3) 0.0296(4) 0.0107(4)
Cl7 0.1352(9) 0.0536(5) 0.0752(6) -0.0097(4) 0.0756(6) -0.0012(5)
Cl8 0.0845(6) 0.0487(4) 0.1115(7) -0.0122(4) 0.0784(6) -0.0051(4)
Cl9 0.0380(3) 0.0345(3) 0.0759(5) 0.0075(3) 0.0129(3) 0.0078(2)
Cl10 0.0347(3) 0.0402(3) 0.0556(4) -0.0057(3) 0.0150(3) -0.0002(2)
Cl11 0.0411(3) 0.0280(3) 0.0832(5) 0.0012(3) 0.0242(3) -0.0060(2)
Cl12 0.0380(3) 0.0246(3) 0.0902(5) 0.0143(3) 0.0254(3) 0.0030(2)
O1 0.0371(9) 0.0211(7) 0.0508(10) 0.0061(7) 0.0239(8) 0.0014(6)
O2 0.0292(8) 0.0238(7) 0.0428(9) 0.0050(6) 0.0163(7) 0.0024(6)
O3 0.0389(9) 0.0242(8) 0.0450(9) 0.0065(7) 0.0230(7) 0.0030(6)
O4 0.0467(10) 0.0277(8) 0.0687(13) 0.0162(8) 0.0387(10) 0.0117(7)
O5 0.0324(8) 0.0222(8) 0.0699(12) 0.0062(8) 0.0223(8) 0.0028(6)
O6 0.0291(8) 0.0212(8) 0.0712(12) 0.0072(8) 0.0242(8) 0.0033(6)
C1 0.0287(11) 0.0261(11) 0.0379(12) 0.0072(9) 0.0112(9) -0.0002(8)
C2 0.0334(12) 0.0283(11) 0.0428(13) 0.0084(10) 0.0113(10) -0.0013(9)
C3 0.0326(12) 0.0368(13) 0.0444(14) 0.0169(11) 0.0092(10) -0.0031(10)
C4 0.0284(11) 0.0463(14) 0.0407(13) 0.0207(11) 0.0127(10) 0.0056(10)
C5 0.0308(11) 0.0360(12) 0.0333(11) 0.0110(9) 0.0114(9) 0.0093(9)
C6 0.0250(10) 0.0285(11) 0.0340(11) 0.0072(9) 0.0087(9) 0.0016(8)
C7 0.0518(14) 0.0193(10) 0.0497(14) 0.0059(9) 0.0289(12) 0.0041(9)
C8 0.0624(17) 0.0241(11) 0.0500(15) 0.0059(10) 0.0275(13) 0.0041(11)
C9 0.084(2) 0.0273(12) 0.0520(16) 0.0042(11) 0.0344(16) 0.0046(13)
C10 0.095(3) 0.0280(13) 0.0625(19) -0.0007(12) 0.0528(19) 0.0012(14)
C11 0.073(2) 0.0241(12) 0.073(2) 0.0013(12) 0.0536(18) 0.0034(12)
C12 0.0571(16) 0.0183(10) 0.0642(17) 0.0098(10) 0.0396(14) 0.0063(10)
C13 0.0341(12) 0.0240(11) 0.0552(15) 0.0027(10) 0.0245(11) 0.0016(9)
C14 0.0362(12) 0.0290(12) 0.0535(15) 0.0028(10) 0.0227(11) 0.0070(9)
C15 0.0331(12) 0.0337(12) 0.0480(14) -0.0040(10) 0.0226(11) 0.0000(9)
C16 0.0355(12) 0.0251(11) 0.0583(16) -0.0026(10) 0.0270(11) -0.0010(9)
C17 0.0356(12) 0.0245(11) 0.0607(16) 0.0042(10) 0.0270(12) 0.0044(9)
C18 0.0319(11) 0.0244(11) 0.0589(15) 0.0021(10) 0.0266(11) 0.0031(9)
N1 0.0397(11) 0.0353(11) 0.0521(13) 0.0131(9) 0.0211(10) 0.0174(9)
C19 0.0372(12) 0.0314(12) 0.0474(14) 0.0088(10) 0.0184(11) 0.0081(10)
C20 0.0535(16) 0.0329(13) 0.0548(16) 0.0051(11) 0.0297(13) 0.0065(11)
C21 0.0558(17) 0.0426(15) 0.0566(17) 0.0050(13) 0.0298(14) -0.0041(13)
C22 0.080(2) 0.061(2) 0.062(2) 0.0026(16) 0.0438(19) -0.0051(17)
C23 0.0529(15) 0.0266(11) 0.0488(15) 0.0078(10) 0.0266(12) 0.0060(10)
C24 0.0431(13) 0.0315(12) 0.0386(13) 0.0018(10) 0.0159(11) -0.0001(10)
C25 0.0583(17) 0.0465(16) 0.0426(15) -0.0022(12) 0.0228(13) -0.0153(13)
C26 0.0432(15) 0.080(2) 0.0430(15) -0.0069(15) 0.0146(13) -0.0156(15)
C27 0.0407(14) 0.0478(15) 0.0417(14) 0.0125(12) 0.0098(11) 0.0085(11)
C28 0.042(3) 0.103(6) 0.040(3) -0.014(3) 0.003(2) 0.024(3)
C29 0.048(2) 0.091(4) 0.030(2) -0.003(2) 0.0095(18) 0.020(2)
C30 0.064(4) 0.175(10) 0.055(3) -0.033(5) -0.010(3) 0.037(5)
C28B 0.052(7) 0.020(4) 0.060(9) -0.002(4) 0.000(6) 0.006(4)
C29B 0.045(5) 0.047(5) 0.036(4) -0.002(4) 0.004(4) 0.005(4)
C30B 0.054(6) 0.053(6) 0.045(5) 0.009(5) -0.012(4) -0.008(5)
C33 0.0500(16) 0.0486(17) 0.0576(18) 0.0101(14) 0.0062(14) -0.0036(13)
C34 0.0557(19) 0.074(2) 0.065(2) -0.0016(18) 0.0173(16) -0.0053(17)
C40B 0.098(3) 0.0412(17) 0.0546(18) 0.0030(14) 0.0134(17) -0.0034(17)
N2 0.038(2) 0.020(2) 0.045(2) 0.0027(16) 0.0055(17) 0.0116(16)
C31 0.044(3) 0.025(3) 0.041(4) -0.001(3) 0.001(3) 0.008(2)
C32 0.047(3) 0.024(3) 0.046(5) -0.001(3) 0.001(3) 0.007(2)
C35 0.038(3) 0.023(2) 0.044(3) 0.006(2) 0.012(2) 0.0076(18)
C36 0.037(3) 0.025(2) 0.045(3) 0.006(2) 0.011(2) 0.003(2)
C37 0.045(3) 0.018(2) 0.048(3) -0.004(2) 0.019(2) -0.002(2)
C38 0.0534(17) 0.0436(16) 0.0575(18) 0.0037(13) 0.0104(14) -0.0008(13)
C40 0.053(4) 0.071(5) 0.071(4) 0.035(4) 0.009(3) 0.001(4)
C41 0.083(6) 0.117(7) 0.052(5) 0.042(5) 0.042(4) 0.060(5)
C42 0.077(3) 0.065(3) 0.076(4) 0.013(3) 0.012(3) 0.008(3)
N2B 0.051(3) 0.032(2) 0.058(3) 0.001(2) 0.015(2) 0.0102(19)
C31B 0.048(3) 0.032(3) 0.065(5) 0.006(4) 0.018(4) 0.000(2)
C32B 0.045(4) 0.032(4) 0.062(7) 0.005(4) 0.011(4) 0.003(3)
C35B 0.051(4) 0.030(3) 0.055(4) 0.000(3) 0.013(3) 0.007(3)
C36B 0.054(4) 0.051(4) 0.047(3) 0.011(3) 0.018(3) 0.003(3)
C37B 0.0534(17) 0.0436(16) 0.0575(18) 0.0037(13) 0.0104(14) -0.0008(13)
C38B 0.077(3) 0.065(3) 0.076(4) 0.013(3) 0.012(3) 0.008(3)
C39B 0.055(4) 0.042(4) 0.061(4) 0.007(3) 0.023(3) 0.011(3)
C41B 0.057(4) 0.044(4) 0.056(3) -0.004(3) 0.016(3) 0.004(3)
C42B 0.074(6) 0.069(5) 0.047(4) 0.012(3) 0.022(4) 0.009(5)

loop_
_atom_type_symbol
_atom_type_description
_atom_type_scat_dispersion_real
_atom_type_scat_dispersion_imag
_atom_type_scat_source
C C 0.0181 0.0091 'International Tables Vol C Tables 4.2.6.8 and 6.1.1.4'
H H 0.0000 0.0000 'International Tables Vol C Tables 4.2.6.8 and 6.1.1.4'
Cl Cl 0.3639 0.7018 'International Tables Vol C Tables 4.2.6.8 and 6.1.1.4'
N N 0.0311 0.0180 'International Tables Vol C Tables 4.2.6.8 and 6.1.1.4'
O O 0.0492 0.0322 'International Tables Vol C Tables 4.2.6.8 and 6.1.1.4'
V V 0.0687 2.1097 'International Tables Vol C Tables 4.2.6.8 and 6.1.1.4'

loop_
_exptl_crystal_face_index_h
_exptl_crystal_face_index_k
_exptl_crystal_face_index_l
_exptl_crystal_face_perp_dist
4 4 6 0.0167
-1 7 -6 0.0190
-7 0 7 0.0514
3 -7 3 0.0388
7 -2 -6 0.0554
0 -3 -10 0.0145
-7 -3 4 0.0497

loop_
_geom_angle_atom_site_label_1
_geom_angle_atom_site_label_2
_geom_angle_atom_site_label_3
_geom_angle
_geom_angle_site_symmetry_1
_geom_angle_site_symmetry_3
_geom_angle_publ_flag
O1 V O4 95.22(7) . . ?
O1 V O6 165.25(8) . . ?
O2 V O1 81.94(7) . . ?
O2 V O3 88.32(7) . . ?
O2 V O4 168.13(8) . . ?
O2 V O5 104.22(8) . . ?
O2 V O6 88.54(7) . . ?
O3 V O1 97.67(7) . . ?
O3 V O4 80.62(8) . . ?
O3 V O6 93.26(7) . . ?
O4 V O6 96.32(8) . . ?
O5 V O1 89.44(7) . . ?
O5 V O3 166.40(8) . . ?
O5 V O4 87.22(9) . . ?
O5 V O6 81.98(7) . . ?
C1 O1 V 113.04(14) . . ?
C6 O2 V 113.82(14) . . ?
C7 O3 V 115.48(16) . . ?
C12 O4 V 114.64(15) . . ?
C13 O5 V 114.13(16) . . ?
C18 O6 V 112.84(14) . . ?
O1 C1 C2 125.8(2) . . ?
O1 C1 C6 114.99(19) . . ?
C2 C1 C6 119.3(2) . . ?
C1 C2 Cl1 119.35(19) . . ?
C1 C2 C3 120.1(2) . . ?
C3 C2 Cl1 120.52(19) . . ?
C2 C3 Cl2 119.8(2) . . ?
C4 C3 Cl2 119.74(19) . . ?
C4 C3 C2 120.5(2) . . ?
C3 C4 Cl3 120.69(19) . . ?
C3 C4 C5 119.9(2) . . ?
C5 C4 Cl3 119.4(2) . . ?
C4 C5 Cl4 120.67(19) . . ?
C6 C5 Cl4 119.54(18) . . ?
C6 C5 C4 119.8(2) . . ?
O2 C6 C1 115.1(2) . . ?
O2 C6 C5 124.5(2) . . ?
C5 C6 C1 120.3(2) . . ?
O3 C7 C8 125.3(2) . . ?
O3 C7 C12 114.5(3) . . ?
C8 C7 C12 120.2(3) . . ?
C7 C8 Cl5 118.8(2) . . ?
C7 C8 C9 119.9(3) . . ?
C9 C8 Cl5 121.3(3) . . ?
C8 C9 Cl6 119.8(3) . . ?
C10 C9 Cl6 120.5(2) . . ?
C10 C9 C8 119.8(3) . . ?
C9 C10 Cl7 120.0(3) . . ?
C11 C10 Cl7 119.7(3) . . ?
C11 C10 C9 120.4(3) . . ?
C10 C11 Cl8 121.0(2) . . ?
C12 C11 Cl8 118.8(3) . . ?
C12 C11 C10 120.1(3) . . ?
O4 C12 C7 114.6(2) . . ?
O4 C12 C11 125.8(3) . . ?
C11 C12 C7 119.6(3) . . ?
O5 C13 C14 124.8(2) . . ?
O5 C13 C18 114.8(2) . . ?
C14 C13 C18 120.5(2) . . ?
C13 C14 Cl9 119.34(19) . . ?
C13 C14 C15 119.9(2) . . ?
C15 C14 Cl9 120.8(2) . . ?
C14 C15 Cl10 119.8(2) . . ?
C16 C15 Cl10 120.12(19) . . ?
C16 C15 C14 120.0(2) . . ?
C15 C16 Cl11 119.8(2) . . ?
C15 C16 C17 120.2(2) . . ?
C17 C16 Cl11 120.0(2) . . ?
C16 C17 Cl12 120.29(19) . . ?
C18 C17 Cl12 119.2(2) . . ?
C18 C17 C16 120.4(2) . . ?
O6 C18 C13 115.4(2) . . ?
O6 C18 C17 125.5(2) . . ?
C17 C18 C13 119.0(2) . . ?
C19 N1 H1 105(2) . . ?
C19 N1 C23 113.7(2) . . ?
C23 N1 H1 109(2) . . ?
C27 N1 H1 106(2) . . ?
C27 N1 C19 111.0(2) . . ?
C27 N1 C23 111.9(2) . . ?
N1 C19 H19A 108.9 . . ?
N1 C19 H19B 108.9 . . ?
N1 C19 C20 113.1(2) . . ?
H19A C19 H19B 107.8 . . ?
C20 C19 H19A 108.9 . . ?
C20 C19 H19B 108.9 . . ?
C19 C20 H20A 109.1 . . ?
C19 C20 H20B 109.1 . . ?
C19 C20 C21 112.3(2) . . ?
H20A C20 H20B 107.9 . . ?
C21 C20 H20A 109.1 . . ?
C21 C20 H20B 109.1 . . ?
C20 C21 H21A 109.4 . . ?
C20 C21 H21B 109.4 . . ?
H21A C21 H21B 108.0 . . ?
C22 C21 C20 111.2(3) . . ?
C22 C21 H21A 109.4 . . ?
C22 C21 H21B 109.4 . . ?
C21 C22 H22A 109.5 . . ?
C21 C22 H22B 109.5 . . ?
C21 C22 H22C 109.5 . . ?
H22A C22 H22B 109.5 . . ?
H22A C22 H22C 109.5 . . ?
H22B C22 H22C 109.5 . . ?
N1 C23 H23A 108.8 . . ?
N1 C23 H23B 108.8 . . ?
N1 C23 C24 114.0(2) . . ?
H23A C23 H23B 107.6 . . ?
C24 C23 H23A 108.8 . . ?
C24 C23 H23B 108.8 . . ?
C23 C24 H24A 109.4 . . ?
C23 C24 H24B 109.4 . . ?
C23 C24 C25 111.3(2) . . ?
H24A C24 H24B 108.0 . . ?
C25 C24 H24A 109.4 . . ?
C25 C24 H24B 109.4 . . ?
C24 C25 H25A 109.1 . . ?
C24 C25 H25B 109.1 . . ?
H25A C25 H25B 107.9 . . ?
C26 C25 C24 112.3(3) . . ?
C26 C25 H25A 109.1 . . ?
C26 C25 H25B 109.1 . . ?
C25 C26 H26A 109.5 . . ?
C25 C26 H26B 109.5 . . ?
C25 C26 H26C 109.5 . . ?
H26A C26 H26B 109.5 . . ?
H26A C26 H26C 109.5 . . ?
H26B C26 H26C 109.5 . . ?
N1 C27 H27A 110.2 . . ?
N1 C27 H27B 110.2 . . ?
N1 C27 H27C 105.5 . . ?
N1 C27 H27D 105.5 . . ?
N1 C27 C28 107.7(3) . . ?
N1 C27 C28B 127.4(6) . . ?
H27A C27 H27B 108.5 . . ?
H27C C27 H27D 106.0 . . ?
C28 C27 H27A 110.2 . . ?
C28 C27 H27B 110.2 . . ?
C28B C27 H27C 105.5 . . ?
C28B C27 H27D 105.5 . . ?
C27 C28 H28A 109.7 . . ?
C27 C28 H28B 109.7 . . ?
C27 C28 C29 109.8(5) . . ?
H28A C28 H28B 108.2 . . ?
C29 C28 H28A 109.7 . . ?
C29 C28 H28B 109.7 . . ?
C28 C29 H29A 109.3 . . ?
C28 C29 H29B 109.3 . . ?
C28 C29 C30 111.8(5) . . ?
H29A C29 H29B 107.9 . . ?
C30 C29 H29A 109.3 . . ?
C30 C29 H29B 109.3 . . ?
C29 C30 H30A 109.5 . . ?
C29 C30 H30B 109.5 . . ?
C29 C30 H30C 109.5 . . ?
H30A C30 H30B 109.5 . . ?
H30A C30 H30C 109.5 . . ?
H30B C30 H30C 109.5 . . ?
C27 C28B H28C 110.2 . . ?
C27 C28B H28D 110.2 . . ?
H28C C28B H28D 108.5 . . ?
C29B C28B C27 107.7(7) . . ?
C29B C28B H28C 110.2 . . ?
C29B C28B H28D 110.2 . . ?
C28B C29B H29C 109.5 . . ?
C28B C29B H29D 109.5 . . ?
H29C C29B H29D 108.1 . . ?
C30B C29B C28B 110.6(9) . . ?
C30B C29B H29C 109.5 . . ?
C30B C29B H29D 109.5 . . ?
C29B C30B H30D 109.5 . . ?
C29B C30B H30E 109.5 . . ?
C29B C30B H30F 109.5 . . ?
H30D C30B H30E 109.5 . . ?
H30D C30B H30F 109.5 . . ?
H30E C30B H30F 109.5 . . ?
H33A C33 H33B 107.5 . . ?
H33C C33 H33D 108.5 . . ?
C34 C33 H33A 108.4 . . ?
C34 C33 H33B 108.4 . . ?
C34 C33 H33C 110.2 . . ?
C34 C33 H33D 110.2 . . ?
C34 C33 C32 115.3(5) . . ?
C34 C33 C32B 107.4(5) . . ?
C32 C33 H33A 108.4 . . ?
C32 C33 H33B 108.4 . . ?
C32B C33 H33C 110.2 . . ?
C32B C33 H33D 110.2 . . ?
C33 C34 H34A 109.5 . . ?
C33 C34 H34B 109.5 . . ?
C33 C34 H34C 109.5 . . ?
H34A C34 H34B 109.5 . . ?
H34A C34 H34C 109.5 . . ?
H34B C34 H34C 109.5 . . ?
H40A C40B H40B 106.5 . . ?
H40C C40B H40D 108.8 . . ?
N2 C40B H40A 106.5 . . ?
N2 C40B H40B 106.5 . . ?
N2 C40B C40 123.2(5) . . ?
C40 C40B H40A 106.5 . . ?
C40 C40B H40B 106.5 . . ?
C39B C40B H40C 110.7 . . ?
C39B C40B H40D 110.7 . . ?
C41B C40B H40C 110.7 . . ?
C41B C40B H40D 110.7 . . ?
C41B C40B C39B 105.3(4) . . ?
C40B N2 H2 95(5) . . ?
C40B N2 C31 115.9(4) . . ?
C40B N2 C35 110.5(4) . . ?
C31 N2 H2 110(5) . . ?
C31 N2 C35 115.3(4) . . ?
C35 N2 H2 108(5) . . ?
N2 C31 H31A 108.7 . . ?
N2 C31 H31B 108.7 . . ?
N2 C31 C32 114.2(6) . . ?
H31A C31 H31B 107.6 . . ?
C32 C31 H31A 108.7 . . ?
C32 C31 H31B 108.7 . . ?
C33 C32 H32A 108.3 . . ?
C33 C32 H32B 108.3 . . ?
C31 C32 C33 115.8(8) . . ?
C31 C32 H32A 108.3 . . ?
C31 C32 H32B 108.3 . . ?
H32A C32 H32B 107.4 . . ?
N2 C35 H35A 108.8 . . ?
N2 C35 H35B 108.8 . . ?
H35A C35 H35B 107.7 . . ?
C36 C35 N2 113.7(4) . . ?
C36 C35 H35A 108.8 . . ?
C36 C35 H35B 108.8 . . ?
C35 C36 H36A 108.9 . . ?
C35 C36 H36B 108.9 . . ?
C35 C36 C37 113.3(5) . . ?
H36A C36 H36B 107.7 . . ?
C37 C36 H36A 108.9 . . ?
C37 C36 H36B 108.9 . . ?
C36 C37 H37A 109.8 . . ?
C36 C37 H37B 109.8 . . ?
H37A C37 H37B 108.2 . . ?
C38 C37 C36 109.6(4) . . ?
C38 C37 H37A 109.8 . . ?
C38 C37 H37B 109.8 . . ?
C37 C38 H38A 109.5 . . ?
C37 C38 H38B 109.5 . . ?
C37 C38 H38C 109.5 . . ?
H38A C38 H38B 109.5 . . ?
H38A C38 H38C 109.5 . . ?
H38B C38 H38C 109.5 . . ?
C40B C40 H40E 111.1 . . ?
C40B C40 H40F 111.1 . . ?
C40B C40 C41 103.1(6) . . ?
H40E C40 H40F 109.1 . . ?
C41 C40 H40E 111.1 . . ?
C41 C40 H40F 111.1 . . ?
C40 C41 H41A 110.6 . . ?
C40 C41 H41B 110.6 . . ?
H41A C41 H41B 108.7 . . ?
C42 C41 C40 105.7(8) . . ?
C42 C41 H41A 110.6 . . ?
C42 C41 H41B 110.6 . . ?
C41 C42 H42A 109.5 . . ?
C41 C42 H42B 109.5 . . ?
C41 C42 H42C 109.5 . . ?
H42A C42 H42B 109.5 . . ?
H42A C42 H42C 109.5 . . ?
H42B C42 H42C 109.5 . . ?
C31B N2B H2B 109(5) . . ?
C35B N2B H2B 106(5) . . ?
C35B N2B C31B 115.1(6) . . ?
C39B N2B H2B 101(5) . . ?
C39B N2B C31B 113.2(6) . . ?
C39B N2B C35B 111.9(5) . . ?
N2B C31B H31C 109.0 . . ?
N2B C31B H31D 109.0 . . ?
N2B C31B C32B 113.1(6) . . ?
H31C C31B H31D 107.8 . . ?
C32B C31B H31C 109.0 . . ?
C32B C31B H31D 109.0 . . ?
C33 C32B H32C 110.7 . . ?
C33 C32B H32D 110.7 . . ?
C31B C32B C33 105.0(8) . . ?
C31B C32B H32C 110.7 . . ?
C31B C32B H32D 110.7 . . ?
H32C C32B H32D 108.8 . . ?
N2B C35B H35C 108.6 . . ?
N2B C35B H35D 108.6 . . ?
N2B C35B C36B 114.8(6) . . ?
H35C C35B H35D 107.5 . . ?
C36B C35B H35C 108.6 . . ?
C36B C35B H35D 108.6 . . ?
C35B C36B H36C 108.8 . . ?
C35B C36B H36D 108.8 . . ?
C35B C36B C37B 113.8(5) . . ?
H36C C36B H36D 107.7 . . ?
C37B C36B H36C 108.8 . . ?
C37B C36B H36D 108.8 . . ?
C36B C37B H37C 110.7 . . ?
C36B C37B H37D 110.7 . . ?
H37C C37B H37D 108.8 . . ?
C38B C37B C36B 105.0(5) . . ?
C38B C37B H37C 110.7 . . ?
C38B C37B H37D 110.7 . . ?
C37B C38B H38D 109.5 . . ?
C37B C38B H38E 109.5 . . ?
C37B C38B H38F 109.5 . . ?
H38D C38B H38E 109.5 . . ?
H38D C38B H38F 109.5 . . ?
H38E C38B H38F 109.5 . . ?
C40B C39B H39A 108.1 . . ?
C40B C39B H39B 108.1 . . ?
N2B C39B C40B 116.7(5) . . ?
N2B C39B H39A 108.1 . . ?
N2B C39B H39B 108.1 . . ?
H39A C39B H39B 107.3 . . ?
C40B C41B H41C 106.6 . . ?
C40B C41B H41D 106.6 . . ?
C40B C41B C42B 123.1(6) . . ?
H41C C41B H41D 106.5 . . ?
C42B C41B H41C 106.6 . . ?
C42B C41B H41D 106.6 . . ?
C41B C42B H42D 109.5 . . ?
C41B C42B H42E 109.5 . . ?
C41B C42B H42F 109.5 . . ?
H42D C42B H42E 109.5 . . ?
H42D C42B H42F 109.5 . . ?
H42E C42B H42F 109.5 . . ?

loop_
_geom_bond_atom_site_label_1
_geom_bond_atom_site_label_2
_geom_bond_distance
_geom_bond_site_symmetry_2
_geom_bond_publ_flag
V O1 1.9489(16) . ?
V O2 1.9264(16) . ?
V O3 1.9355(19) . ?
V O4 1.9549(19) . ?
V O5 1.9272(19) . ?
V O6 1.9564(16) . ?
Cl1 C2 1.726(3) . ?
Cl2 C3 1.727(2) . ?
Cl3 C4 1.725(2) . ?
Cl4 C5 1.721(3) . ?
Cl5 C8 1.731(3) . ?
Cl6 C9 1.718(4) . ?
Cl7 C10 1.731(3) . ?
Cl8 C11 1.734(3) . ?
Cl9 C14 1.726(3) . ?
Cl10 C15 1.725(3) . ?
Cl11 C16 1.724(2) . ?
Cl12 C17 1.734(3) . ?
O1 C1 1.330(3) . ?
O2 C6 1.332(3) . ?
O3 C7 1.324(3) . ?
O4 C12 1.324(4) . ?
O5 C13 1.335(3) . ?
O6 C18 1.330(3) . ?
C1 C2 1.393(3) . ?
C1 C6 1.413(3) . ?
C2 C3 1.399(4) . ?
C3 C4 1.385(4) . ?
C4 C5 1.404(3) . ?
C5 C6 1.386(3) . ?
C7 C8 1.378(4) . ?
C7 C12 1.416(4) . ?
C8 C9 1.403(4) . ?
C9 C10 1.393(5) . ?
C10 C11 1.392(5) . ?
C11 C12 1.384(4) . ?
C13 C14 1.382(4) . ?
C13 C18 1.416(4) . ?
C14 C15 1.404(3) . ?
C15 C16 1.387(4) . ?
C16 C17 1.400(4) . ?
C17 C18 1.392(3) . ?
N1 H1 0.879(18) . ?
N1 C19 1.504(3) . ?
N1 C23 1.509(4) . ?
N1 C27 1.500(4) . ?
C19 H19A 0.9900 . ?
C19 H19B 0.9900 . ?
C19 C20 1.513(4) . ?
C20 H20A 0.9900 . ?
C20 H20B 0.9900 . ?
C20 C21 1.523(4) . ?
C21 H21A 0.9900 . ?
C21 H21B 0.9900 . ?
C21 C22 1.522(4) . ?
C22 H22A 0.9800 . ?
C22 H22B 0.9800 . ?
C22 H22C 0.9800 . ?
C23 H23A 0.9900 . ?
C23 H23B 0.9900 . ?
C23 C24 1.509(4) . ?
C24 H24A 0.9900 . ?
C24 H24B 0.9900 . ?
C24 C25 1.530(4) . ?
C25 H25A 0.9900 . ?
C25 H25B 0.9900 . ?
C25 C26 1.512(5) . ?
C26 H26A 0.9800 . ?
C26 H26B 0.9800 . ?
C26 H26C 0.9800 . ?
C27 H27A 0.9900 . ?
C27 H27B 0.9900 . ?
C27 H27C 0.9900 . ?
C27 H27D 0.9900 . ?
C27 C28 1.512(8) . ?
C27 C28B 1.590(14) . ?
C28 H28A 0.9900 . ?
C28 H28B 0.9900 . ?
C28 C29 1.516(7) . ?
C29 H29A 0.9900 . ?
C29 H29B 0.9900 . ?
C29 C30 1.548(8) . ?
C30 H30A 0.9800 . ?
C30 H30B 0.9800 . ?
C30 H30C 0.9800 . ?
C28B H28C 0.9900 . ?
C28B H28D 0.9900 . ?
C28B C29B 1.552(16) . ?
C29B H29C 0.9900 . ?
C29B H29D 0.9900 . ?
C29B C30B 1.504(12) . ?
C30B H30D 0.9800 . ?
C30B H30E 0.9800 . ?
C30B H30F 0.9800 . ?
C33 H33A 0.9900 . ?
C33 H33B 0.9900 . ?
C33 H33C 0.9900 . ?
C33 H33D 0.9900 . ?
C33 C34 1.508(5) . ?
C33 C32 1.543(10) . ?
C33 C32B 1.526(10) . ?
C34 H34A 0.9800 . ?
C34 H34B 0.9800 . ?
C34 H34C 0.9800 . ?
C40B H40A 0.9900 . ?
C40B H40B 0.9900 . ?
C40B H40C 0.9900 . ?
C40B H40D 0.9900 . ?
C40B N2 1.429(5) . ?
C40B C40 1.449(8) . ?
C40B C39B 1.585(8) . ?
C40B C41B 1.494(8) . ?
N2 H2 0.82(2) . ?
N2 C31 1.479(8) . ?
N2 C35 1.518(6) . ?
C31 H31A 0.9900 . ?
C31 H31B 0.9900 . ?
C31 C32 1.521(9) . ?
C32 H32A 0.9900 . ?
C32 H32B 0.9900 . ?
C35 H35A 0.9900 . ?
C35 H35B 0.9900 . ?
C35 C36 1.502(9) . ?
C36 H36A 0.9900 . ?
C36 H36B 0.9900 . ?
C36 C37 1.528(7) . ?
C37 H37A 0.9900 . ?
C37 H37B 0.9900 . ?
C37 C38 1.465(6) . ?
C38 H38A 0.9800 . ?
C38 H38B 0.9800 . ?
C38 H38C 0.9800 . ?
C40 H40E 0.9900 . ?
C40 H40F 0.9900 . ?
C40 C41 1.566(10) . ?
C41 H41A 0.9900 . ?
C41 H41B 0.9900 . ?
C41 C42 1.550(12) . ?
C42 H42A 0.9800 . ?
C42 H42B 0.9800 . ?
C42 H42C 0.9800 . ?
N2B H2B 0.85(2) . ?
N2B C31B 1.508(8) . ?
N2B C35B 1.500(8) . ?
N2B C39B 1.477(8) . ?
C31B H31C 0.9900 . ?
C31B H31D 0.9900 . ?
C31B C32B 1.521(10) . ?
C32B H32C 0.9900 . ?
C32B H32D 0.9900 . ?
C35B H35C 0.9900 . ?
C35B H35D 0.9900 . ?
C35B C36B 1.504(8) . ?
C36B H36C 0.9900 . ?
C36B H36D 0.9900 . ?
C36B C37B 1.581(7) . ?
C37B H37C 0.9900 . ?
C37B H37D 0.9900 . ?
C37B C38B 1.537(8) . ?
C38B H38D 0.9800 . ?
C38B H38E 0.9800 . ?
C38B H38F 0.9800 . ?
C39B H39A 0.9900 . ?
C39B H39B 0.9900 . ?
C41B H41C 0.9900 . ?
C41B H41D 0.9900 . ?
C41B C42B 1.534(10) . ?
C42B H42D 0.9800 . ?
C42B H42E 0.9800 . ?
C42B H42F 0.9800 . ?

loop_
_geom_hbond_atom_site_label_D
_geom_hbond_atom_site_label_H
_geom_hbond_atom_site_label_A
_geom_hbond_distance_DH
_geom_hbond_distance_HA
_geom_hbond_distance_DA
_geom_hbond_angle_DHA
_geom_hbond_site_symmetry_A
N1 H1 O2 0.879(18) 2.49(3) 3.166(3) 134(3) .
N1 H1 O6 0.879(18) 2.22(2) 3.038(3) 156(3) .
N2 H2 O1 0.82(2) 2.46(4) 3.176(4) 145(6) .
N2 H2 O5 0.82(2) 2.45(4) 3.166(4) 146(6) .
N2B H2B O4 0.85(2) 2.23(5) 2.935(5) 140(7) .

loop_
_geom_torsion_atom_site_label_1
_geom_torsion_atom_site_label_2
_geom_torsion_atom_site_label_3
_geom_torsion_atom_site_label_4
_geom_torsion
_geom_torsion_site_symmetry_1
_geom_torsion_site_symmetry_2
_geom_torsion_site_symmetry_3
_geom_torsion_site_symmetry_4
_geom_torsion_publ_flag
V O1 C1 C2 -170.3(2) . . . . ?
V O1 C1 C6 9.3(3) . . . . ?
V O2 C6 C1 -5.2(2) . . . . ?
V O2 C6 C5 175.72(18) . . . . ?
V O3 C7 C8 179.98(19) . . . . ?
V O3 C7 C12 -0.1(2) . . . . ?
V O4 C12 C7 5.0(3) . . . . ?
V O4 C12 C11 -174.8(2) . . . . ?
V O5 C13 C14 175.1(2) . . . . ?
V O5 C13 C18 -4.6(3) . . . . ?
V O6 C18 C13 8.2(3) . . . . ?
V O6 C18 C17 -170.6(2) . . . . ?
Cl1 C2 C3 Cl2 0.3(3) . . . . ?
Cl1 C2 C3 C4 179.5(2) . . . . ?
Cl2 C3 C4 Cl3 -2.6(3) . . . . ?
Cl2 C3 C4 C5 177.85(19) . . . . ?
Cl3 C4 C5 Cl4 -2.7(3) . . . . ?
Cl3 C4 C5 C6 178.23(18) . . . . ?
Cl4 C5 C6 O2 4.8(3) . . . . ?
Cl4 C5 C6 C1 -174.18(18) . . . . ?
Cl5 C8 C9 Cl6 0.9(3) . . . . ?
Cl5 C8 C9 C10 -178.7(2) . . . . ?
Cl6 C9 C10 Cl7 -2.5(3) . . . . ?
Cl6 C9 C10 C11 178.4(2) . . . . ?
Cl7 C10 C11 Cl8 2.1(3) . . . . ?
Cl7 C10 C11 C12 -178.3(2) . . . . ?
Cl8 C11 C12 O4 1.3(4) . . . . ?
Cl8 C11 C12 C7 -178.41(18) . . . . ?
Cl9 C14 C15 Cl10 0.4(3) . . . . ?
Cl9 C14 C15 C16 -178.7(2) . . . . ?
Cl10 C15 C16 Cl11 -2.7(3) . . . . ?
Cl10 C15 C16 C17 180.0(2) . . . . ?
Cl11 C16 C17 Cl12 -2.0(3) . . . . ?
Cl11 C16 C17 C18 -177.2(2) . . . . ?
Cl12 C17 C18 O6 5.4(4) . . . . ?
Cl12 C17 C18 C13 -173.2(2) . . . . ?
O1 C1 C2 Cl1 2.8(4) . . . . ?
O1 C1 C2 C3 -179.9(2) . . . . ?
O1 C1 C6 O2 -2.8(3) . . . . ?
O1 C1 C6 C5 176.3(2) . . . . ?
O3 C7 C8 Cl5 1.4(3) . . . . ?
O3 C7 C8 C9 -177.8(2) . . . . ?
O3 C7 C12 O4 -3.2(3) . . . . ?
O3 C7 C12 C11 176.6(2) . . . . ?
O5 C13 C14 Cl9 1.2(4) . . . . ?
O5 C13 C14 C15 -177.2(2) . . . . ?
O5 C13 C18 O6 -2.5(3) . . . . ?
O5 C13 C18 C17 176.3(2) . . . . ?
C1 C2 C3 Cl2 -177.00(19) . . . . ?
C1 C2 C3 C4 2.3(4) . . . . ?
C2 C1 C6 O2 176.8(2) . . . . ?
C2 C1 C6 C5 -4.1(3) . . . . ?
C2 C3 C4 Cl3 178.2(2) . . . . ?
C2 C3 C4 C5 -1.4(4) . . . . ?
C3 C4 C5 Cl4 176.92(19) . . . . ?
C3 C4 C5 C6 -2.2(4) . . . . ?
C4 C5 C6 O2 -176.1(2) . . . . ?
C4 C5 C6 C1 4.9(3) . . . . ?
C6 C1 C2 Cl1 -176.85(18) . . . . ?
C6 C1 C2 C3 0.4(4) . . . . ?
C7 C8 C9 Cl6 -179.97(19) . . . . ?
C7 C8 C9 C10 0.4(4) . . . . ?
C8 C7 C12 O4 176.7(2) . . . . ?
C8 C7 C12 C11 -3.5(4) . . . . ?
C8 C9 C10 Cl7 177.1(2) . . . . ?
C8 C9 C10 C11 -2.0(4) . . . . ?
C9 C10 C11 Cl8 -178.9(2) . . . . ?
C9 C10 C11 C12 0.8(4) . . . . ?
C10 C11 C12 O4 -178.3(2) . . . . ?
C10 C11 C12 C7 2.0(4) . . . . ?
C12 C7 C8 Cl5 -178.53(18) . . . . ?
C12 C7 C8 C9 2.3(4) . . . . ?
C13 C14 C15 Cl10 178.7(2) . . . . ?
C13 C14 C15 C16 -0.3(4) . . . . ?
C14 C13 C18 O6 177.8(2) . . . . ?
C14 C13 C18 C17 -3.4(4) . . . . ?
C14 C15 C16 Cl11 176.3(2) . . . . ?
C14 C15 C16 C17 -1.0(4) . . . . ?
C15 C16 C17 Cl12 175.3(2) . . . . ?
C15 C16 C17 C18 0.1(4) . . . . ?
C16 C17 C18 O6 -179.2(2) . . . . ?
C16 C17 C18 C13 2.1(4) . . . . ?
C18 C13 C14 Cl9 -179.1(2) . . . . ?
C18 C13 C14 C15 2.5(4) . . . . ?
N1 C19 C20 C21 172.7(2) . . . . ?
N1 C23 C24 C25 174.1(2) . . . . ?
N1 C27 C28 C29 171.9(5) . . . . ?
N1 C27 C28B C29B 86.0(11) . . . . ?
C19 N1 C23 C24 53.3(3) . . . . ?
C19 N1 C27 C28 79.3(5) . . . . ?
C19 N1 C27 C28B 70.8(6) . . . . ?
C19 C20 C21 C22 179.7(3) . . . . ?
C23 N1 C19 C20 59.3(3) . . . . ?
C23 N1 C27 C28 -152.5(4) . . . . ?
C23 N1 C27 C28B -160.9(6) . . . . ?
C23 C24 C25 C26 175.4(2) . . . . ?
C27 N1 C19 C20 -173.4(2) . . . . ?
C27 N1 C23 C24 -73.5(3) . . . . ?
C27 C28 C29 C30 175.7(7) . . . . ?
C27 C28B C29B C30B -177.6(10) . . . . ?
C34 C33 C32 C31 178.7(6) . . . . ?
C34 C33 C32B C31B 171.8(6) . . . . ?
C40B N2 C31 C32 -73.2(7) . . . . ?
C40B N2 C35 C36 -166.4(5) . . . . ?
C40B C40 C41 C42 113.4(7) . . . . ?
N2 C40B C40 C41 -179.0(6) . . . . ?
N2 C31 C32 C33 172.9(6) . . . . ?
N2 C35 C36 C37 168.5(5) . . . . ?
C31 N2 C35 C36 59.9(7) . . . . ?
C35 N2 C31 C32 58.0(7) . . . . ?
C35 C36 C37 C38 -175.7(5) . . . . ?
C40 C40B N2 C31 -139.0(6) . . . . ?
C40 C40B N2 C35 87.6(6) . . . . ?
N2B C31B C32B C33 -176.1(7) . . . . ?
N2B C35B C36B C37B -161.0(5) . . . . ?
C31B N2B C35B C36B 163.4(6) . . . . ?
C31B N2B C39B C40B -40.8(7) . . . . ?
C35B N2B C31B C32B 65.8(9) . . . . ?
C35B N2B C39B C40B -172.8(5) . . . . ?
C35B C36B C37B C38B 163.9(6) . . . . ?
C39B C40B C41B C42B 168.0(8) . . . . ?
C39B N2B C31B C32B -64.6(9) . . . . ?
C39B N2B C35B C36B -65.6(8) . . . . ?
C41B C40B C39B N2B -155.8(5) . . . . ?

loop_
_exptl_oxdiff_crystal_face_indexfrac_h
_exptl_oxdiff_crystal_face_indexfrac_k
_exptl_oxdiff_crystal_face_indexfrac_l
_exptl_oxdiff_crystal_face_x
_exptl_oxdiff_crystal_face_y
_exptl_oxdiff_crystal_face_z
3.7138 3.7235 5.6765 0.2218 0.9253 0.3076
-0.9273 7.2381 -5.9532 0.9062 -0.2172 0.3628
-7.0701 0.0046 7.2320 0.2584 -0.0621 -0.9640
3.2442 -7.0812 3.4322 -0.9718 0.2330 -0.0362
7.2593 -1.8515 -5.6642 -0.4880 0.1171 0.8650
-0.3015 -2.7468 -10.3861 -0.2266 -0.9455 0.2338
-6.5165 -3.2128 3.5283 -0.1060 -0.4408 -0.8913
